data_2012292
loop_
_publ_author_name
'Gales, Luis'
'Sousa, Maria Emilia de'
'Pinto, Madalena M. M.'
'Kijjoa, Anake'
'Damas, Ana M.'

_publ_section_title
;
 Naturally occurring 1,2,8-trimethoxyxanthone and biphenyl ether
 intermediates leading to 1,2-dimethoxyxanthone
;
_journal_issue 11
_journal_name_full 'Acta Crystallographica Section C'
_journal_page_first 1319
_journal_page_last 1323
_journal_paper_doi 10.1107/S010827010101349X
_journal_volume 57
_journal_year 2001
_chemical_formula_moiety 'C16 H16 O5'
_chemical_formula_sum 'C16 H16 O5'
_chemical_formula_weight 288.29
_chemical_melting_point .335E-305
_chemical_name_systematic
;
Methyl 2-(3,4-dimethoxyphenoxy)benzoate
;
_space_group_IT_number 14
_symmetry_cell_setting monoclinic
_symmetry_space_group_name_Hall '-P 2ybc'
_symmetry_space_group_name_H-M 'P 1 21/c 1'
_audit_creation_method SHELXL97
_cell_angle_alpha 90
_cell_angle_beta 132.31(3)
_cell_angle_gamma 90
_cell_formula_units_Z 4
_cell_length_a 15.306(7)
_cell_length_b 7.788(4)
_cell_length_c 16.426(7)
_cell_measurement_reflns_used 1232
_cell_measurement_temperature 293(2)
_cell_measurement_theta_max 28.1
_cell_measurement_theta_min 5.04
_cell_volume 1448.0(14)
_computing_cell_refinement IPDS
_computing_data_collection 'IPDS (Stoe & Cie, 1994)'
_computing_data_reduction IPDS
_computing_molecular_graphics 'ORTEP-3 (Farrugia, 1997)'
_computing_publication_material 'SHELXL97 and ORTEP-3'
_computing_structure_refinement 'SHELXL97 (Sheldrick, 1997)'
_computing_structure_solution 'SHELXS97 (Sheldrick, 1990)'
_diffrn_ambient_temperature 293(2)
_diffrn_measured_fraction_theta_full .976
_diffrn_measured_fraction_theta_max .976
_diffrn_measurement_device_type 'Stoe IPDS'
_diffrn_measurement_method 'Image Plate'
_diffrn_radiation_monochromator graphite
_diffrn_radiation_source 'fine-focus sealed tube'
_diffrn_radiation_type MoK\a
_diffrn_radiation_wavelength .71069
_diffrn_reflns_av_R_equivalents .068
_diffrn_reflns_av_sigmaI/netI .043
_diffrn_reflns_limit_h_max 19
_diffrn_reflns_limit_h_min -20
_diffrn_reflns_limit_k_max 10
_diffrn_reflns_limit_k_min -10
_diffrn_reflns_limit_l_max 21
_diffrn_reflns_limit_l_min -21
_diffrn_reflns_number 13194
_diffrn_reflns_theta_full 28.10
_diffrn_reflns_theta_max 28.10
_diffrn_reflns_theta_min 5.04
_diffrn_standards_decay_% none
_exptl_absorpt_coefficient_mu .098
_exptl_absorpt_correction_type none
_exptl_crystal_colour colourless
_exptl_crystal_density_diffrn 1.322
_exptl_crystal_density_meas ?
_exptl_crystal_density_method 'not measured'
_exptl_crystal_description 'square prism'
_exptl_crystal_F_000 608
_exptl_crystal_size_max .30
_exptl_crystal_size_mid .25
_exptl_crystal_size_min .20
_refine_diff_density_max .23
_refine_diff_density_min -.22
_refine_ls_extinction_method none
_refine_ls_goodness_of_fit_ref 1.050
_refine_ls_hydrogen_treatment refall
_refine_ls_matrix_type full
_refine_ls_number_parameters 254
_refine_ls_number_reflns 3439
_refine_ls_number_restraints 0
_refine_ls_restrained_S_all 1.050
_refine_ls_R_factor_all .091
_refine_ls_R_factor_gt .055
_refine_ls_shift/su_max <0.001
_refine_ls_shift/su_mean .000
_refine_ls_structure_factor_coef Fsqd
_refine_ls_weighting_details 'calc w = 1/[\s^2^(Fo^2^)+(0.068P)^2^+0.376P] where P=(Fo^2^+2Fc^2^)/3'
_refine_ls_weighting_scheme calc
_refine_ls_wR_factor_ref .165
_reflns_number_gt 2221
_reflns_number_total 3439
_reflns_threshold_expression I>2\s(I)
_cod_data_source_file bm1457.cif
_cod_data_source_block I
_cod_depositor_comments
;
The following automatic conversions were performed:

'_exptl_crystal_density_meas' value 'not measured' was changed to '?'
- the value is perceived as not measured.

Automatic conversion script
Id: cif_fix_values 3008 2015-01-20 13:52:24Z robertas 
;
_cod_original_cell_volume 1448.0(12)
_cod_original_sg_symbol_H-M 'P 21/c'
_cod_database_code 2012292
_cod_database_fobs_code 2012292

loop_
_symmetry_equiv_pos_as_xyz
'x, y, z'
'-x, y+1/2, -z+1/2'
'-x, -y, -z'
'x, -y-1/2, z-1/2'

loop_
_atom_site_label
_atom_site_fract_x
_atom_site_fract_y
_atom_site_fract_z
_atom_site_U_iso_or_equiv
_atom_site_adp_type
_atom_site_calc_flag
_atom_site_refinement_flags
_atom_site_occupancy
_atom_site_disorder_assembly
_atom_site_disorder_group
_atom_site_type_symbol
O1 .24922(13) .95469(19) .36254(10) .0701(5) Uani d . 1 . . O
O2 .52741(18) 1.1418(3) .67270(13) .1062(8) Uani d . 1 . . O
O3 .43905(15) .9146(2) .56698(12) .0799(5) Uani d . 1 . . O
O4 .08949(12) .7792(2) .00103(11) .0648(4) Uani d . 1 . . O
O5 -.10491(12) .6765(2) -.05112(10) .0647(4) Uani d . 1 . . O
C1 .27071(16) 1.1278(3) .37561(14) .0511(4) Uani d . 1 . . C
C2 .36879(16) 1.1880(3) .48176(15) .0532(4) Uani d . 1 . . C
C3 .3895(2) 1.3644(3) .49603(19) .0668(6) Uani d . 1 . . C
C4 .3174(2) 1.4790(3) .4103(2) .0730(6) Uani d . 1 . . C
C5 .2212(2) 1.4168(3) .30683(19) .0649(5) Uani d . 1 . . C
C6 .19786(18) 1.2434(3) .28934(16) .0563(5) Uani d . 1 . . C
C1' .15623(18) .8911(3) .25623(14) .0586(5) Uani d . 1 . . C
C2' .17351(18) .8712(3) .18365(15) .0575(5) Uani d . 1 . . C
C3' .08389(16) .8010(2) .08024(14) .0522(4) Uani d . 1 . . C
C4' -.02158(16) .7463(3) .05170(14) .0534(5) Uani d . 1 . . C
C5' -.03561(19) .7676(3) .12593(16) .0616(5) Uani d . 1 . . C
C6' .0536(2) .8416(3) .22907(16) .0636(5) Uani d . 1 . . C
C7 .45267(17) 1.0809(3) .58277(15) .0580(5) Uani d . 1 . . C
C8 .1928(3) .8416(4) .0255(3) .0776(7) Uani d . 1 . . C
C9 -.2103(2) .6147(4) -.0804(2) .0687(6) Uani d . 1 . . C
C10 .5178(3) .8075(5) .6633(2) .0852(8) Uani d . 1 . . C
H3 .460(2) 1.401(3) .572(2) .079(7) Uiso d . 1 . . H
H4 .336(2) 1.602(4) .424(2) .088(8) Uiso d . 1 . . H
H5 .167(2) 1.495(3) .246(2) .075(7) Uiso d . 1 . . H
H6 .134(2) 1.201(3) .2192(19) .067(6) Uiso d . 1 . . H
H2' .244(2) .902(3) .2046(18) .066(6) Uiso d . 1 . . H
H5' -.108(2) .731(3) .105(2) .073(7) Uiso d . 1 . . H
H6' .044(2) .854(3) .2804(19) .072(6) Uiso d . 1 . . H
H8A -.252(2) .556(3) -.151(2) .086(8) Uiso d . 1 . . H
H8B -.254(2) .715(4) -.084(2) .079(7) Uiso d . 1 . . H
H8C -.190(2) .531(3) -.025(2) .074(7) Uiso d . 1 . . H
H9A .181(3) .818(4) -.040(3) .110(10) Uiso d . 1 . . H
H9B .262(3) .777(4) .091(2) .092(9) Uiso d . 1 . . H
H9C .205(3) .969(4) .042(2) .096(9) Uiso d . 1 . . H
H10A .505(4) .841(6) .710(3) .153(16) Uiso d . 1 . . H
H10B .594(4) .830(5) .699(3) .133(13) Uiso d . 1 . . H
H10C .494(4) .694(6) .640(3) .156(16) Uiso d . 1 . . H

loop_
_atom_site_aniso_label
_atom_site_aniso_U_11
_atom_site_aniso_U_22
_atom_site_aniso_U_33
_atom_site_aniso_U_12
_atom_site_aniso_U_13
_atom_site_aniso_U_23
O1 .0700(9) .0592(9) .0393(7) -.0049(7) .0198(7) -.0001(6)
O2 .0953(14) .0945(14) .0488(9) .0103(10) .0160(9) -.0106(8)
O3 .0726(10) .0693(10) .0459(7) .0002(8) .0188(7) .0077(7)
O4 .0586(8) .0822(10) .0578(8) -.0099(7) .0409(7) -.0071(7)
O5 .0508(7) .0875(10) .0450(7) -.0137(7) .0279(6) -.0088(7)
C1 .0484(9) .0586(11) .0441(9) .0014(8) .0302(8) -.0011(8)
C2 .0470(9) .0632(11) .0480(9) .0010(8) .0315(8) -.0019(8)
C3 .0608(12) .0680(13) .0596(12) -.0046(10) .0356(10) -.0085(10)
C4 .0787(15) .0574(13) .0778(15) -.0022(11) .0505(13) -.0036(11)
C5 .0685(13) .0639(13) .0645(12) .0128(10) .0457(11) .0107(10)
C6 .0533(10) .0653(12) .0465(10) .0054(9) .0320(9) .0041(8)
C1' .0565(11) .0567(11) .0392(9) .0012(8) .0227(8) .0024(7)
C2' .0466(10) .0581(11) .0510(10) -.0022(8) .0260(8) .0031(8)
C3' .0499(9) .0553(10) .0441(9) .0015(8) .0286(8) .0021(7)
C4' .0468(9) .0608(11) .0409(9) -.0004(8) .0248(8) .0015(8)
C5' .0514(11) .0782(14) .0503(10) -.0023(10) .0323(9) .0017(9)
C6' .0650(12) .0744(14) .0472(10) .0019(10) .0361(10) .0020(9)
C7 .0469(9) .0748(13) .0436(9) .0021(9) .0269(8) -.0064(9)
C8 .0762(16) .0856(19) .0892(18) -.0148(14) .0630(15) -.0064(15)
C9 .0535(11) .0801(16) .0600(13) -.0126(11) .0331(10) -.0059(12)
C10 .0695(16) .088(2) .0566(13) .0065(14) .0256(12) .0197(13)

loop_
_atom_type_symbol
_atom_type_description
_atom_type_scat_dispersion_real
_atom_type_scat_dispersion_imag
_atom_type_scat_source
C C .0033 .0016 'International Tables Vol C Tables 4.2.6.8 and 6.1.1.4'
H H .0000 .0000 'International Tables Vol C Tables 4.2.6.8 and 6.1.1.4'
O O .0106 .0060 'International Tables Vol C Tables 4.2.6.8 and 6.1.1.4'

loop_
_geom_angle_atom_site_label_1
_geom_angle_atom_site_label_2
_geom_angle_atom_site_label_3
_geom_angle
_geom_angle_publ_flag
C1 O1 C1' 118.49(15) no
C3' O4 C8 117.06(18) no
C4' O5 C9 117.00(17) no
C7 O3 C10 116.7(2) no
C6' C1' C2' 121.82(18) no
C6' C1' O1 119.00(19) no
C2' C1' O1 119.07(19) no
C3' C2' C1' 119.4(2) no
C3' C2' H2' 120.3(14) no
C1' C2' H2' 120.3(14) no
O4 C3' C2' 124.63(18) no
O4 C3' C4' 115.85(16) no
C2' C3' C4' 119.52(18) no
O5 C4' C5' 124.52(18) no
O5 C4' C3' 115.94(17) no
C5' C4' C3' 119.54(18) no
C4' C5' C6' 120.9(2) no
C4' C5' H5' 118.5(14) no
C6' C5' H5' 120.6(14) no
C1' C6' C5' 118.8(2) no
C1' C6' H6' 120.8(14) no
C5' C6' H6' 120.3(14) no
O1 C1 C6 122.28(17) no
O1 C1 C2 117.67(16) no
C6 C1 C2 120.03(19) no
C3 C2 C1 117.90(18) no
C3 C2 C7 115.82(18) no
C1 C2 C7 126.26(19) no
C4 C3 C2 122.0(2) no
C4 C3 H3 122.7(15) no
C2 C3 H3 115.3(15) no
C3 C4 C5 119.0(2) no
C3 C4 H4 119.0(16) no
C5 C4 H4 122.0(16) no
C6 C5 C4 120.7(2) no
C6 C5 H5 118.6(15) no
C4 C5 H5 120.7(15) no
C5 C6 C1 120.3(2) no
C5 C6 H6 120.7(14) no
C1 C6 H6 119.0(14) no
O4 C8 H9A 106.1(19) no
O4 C8 H9B 107.9(17) no
H9A C8 H9B 111(2) no
O4 C8 H9C 112.0(17) no
H9A C8 H9C 110(2) no
H9B C8 H9C 109(2) no
O5 C9 H8A 104.1(16) no
O5 C9 H8B 108.6(15) no
H8A C9 H8B 114(2) no
O5 C9 H8C 109.6(15) no
H8A C9 H8C 110(2) no
H8B C9 H8C 110(2) no
O2 C7 O3 121.8(2) no
O2 C7 C2 122.8(2) no
O3 C7 C2 115.42(16) no
O3 C10 H10A 105(3) no
O3 C10 H10B 111(2) no
H10A C10 H10B 107(4) no
O3 C10 H10C 107(3) no
H10A C10 H10C 111(4) no
H10B C10 H10C 115(4) no

loop_
_geom_bond_atom_site_label_1
_geom_bond_atom_site_label_2
_geom_bond_site_symmetry_2
_geom_bond_distance
_geom_bond_publ_flag
O1 C1 . 1.370(3) yes
O1 C1' . 1.405(2) yes
O4 C3' . 1.371(2) yes
O4 C8 . 1.429(3) yes
O5 C4' . 1.369(2) yes
O5 C9 . 1.422(3) yes
O2 C7 . 1.200(2) yes
O3 C7 . 1.310(3) yes
O3 C10 . 1.444(3) yes
C1' C6' . 1.368(3) yes
C1' C2' . 1.393(3) yes
C2' C3' . 1.389(3) yes
C2' H2' . .92(2) no
C3' C4' . 1.410(3) yes
C4' C5' . 1.383(3) yes
C5' C6' . 1.397(3) yes
C5' H5' . .96(3) no
C6' H6' . .96(3) no
C1 C6 . 1.391(3) yes
C1 C2 . 1.411(3) yes
C2 C3 . 1.394(3) yes
C2 C7 . 1.493(3) yes
C3 C4 . 1.380(3) yes
C3 H3 . 1.00(3) no
C4 C5 . 1.387(3) yes
C4 H4 . .98(3) no
C5 C6 . 1.377(3) yes
C5 H5 . .97(3) no
C6 H6 . .93(2) no
C8 H9A . .98(3) no
C8 H9B . 1.00(3) no
C8 H9C . 1.02(3) no
C9 H8A . .99(3) no
C9 H8B . 1.00(3) no
C9 H8C . .98(3) no
C10 H10A . .94(4) no
C10 H10B . .90(4) no
C10 H10C . .93(5) no

loop_
_cod_related_entry_id
_cod_related_entry_database
_cod_related_entry_code
1 ChemSpider 21135096
